data_4339697
loop_
_publ_author_name
'Du, Zi-Yi'
'Prosvirin, Andrey V.'
'Mao, Jiang-Gao'

_publ_section_title
;
 Novel manganese(II) sulfonate-phosphonates with dinuclear, tetranuclear,
 and hexanuclear clusters.
;
_journal_issue 23
_journal_name_full 'Inorganic chemistry'
_journal_page_first 9884
_journal_page_last 9894
_journal_paper_doi 10.1021/ic701213g
_journal_volume 46
_journal_year 2007
_chemical_formula_sum 'C96 H100 Mn6 N12 O42 P4 S4'
_chemical_formula_weight 2675.64
_chemical_name_systematic
; 
 ? 
;
_space_group_IT_number 2
_symmetry_cell_setting triclinic
_symmetry_space_group_name_Hall '-P 1'
_symmetry_space_group_name_H-M 'P -1'
_atom_sites_solution_hydrogens geom
_atom_sites_solution_primary direct
_atom_sites_solution_secondary difmap
_audit_creation_method SHELXL-97
_cell_angle_alpha 84.144(7)
_cell_angle_beta 69.201(5)
_cell_angle_gamma 67.703(6)
_cell_formula_units_Z 1
_cell_length_a 13.232(2)
_cell_length_b 13.868(2)
_cell_length_c 17.727(3)
_cell_measurement_temperature 293(2)
_cell_volume 2811.6(8)
_computing_cell_refinement 'Mercury CCD'
_computing_data_collection 'Mercury CCD'
_computing_data_reduction 'Mercury CCD'
_computing_structure_refinement 'SHELXL-97 (Sheldrick, 1997)'
_computing_structure_solution 'SHELXS-97 (Sheldrick, 1990)'
_diffrn_ambient_temperature 293(2)
_diffrn_measured_fraction_theta_full 0.986
_diffrn_measured_fraction_theta_max 0.986
_diffrn_measurement_device_type 'Mercury CCD'
_diffrn_measurement_method 'narrow frame method'
_diffrn_radiation_monochromator graphite
_diffrn_radiation_source 'fine-focus sealed tube'
_diffrn_radiation_type MoK\a
_diffrn_radiation_wavelength 0.71073
_diffrn_reflns_av_R_equivalents 0.0178
_diffrn_reflns_av_sigmaI/netI 0.0340
_diffrn_reflns_limit_h_max 12
_diffrn_reflns_limit_h_min -17
_diffrn_reflns_limit_k_max 16
_diffrn_reflns_limit_k_min -17
_diffrn_reflns_limit_l_max 23
_diffrn_reflns_limit_l_min -23
_diffrn_reflns_number 22122
_diffrn_reflns_theta_full 27.48
_diffrn_reflns_theta_max 27.48
_diffrn_reflns_theta_min 2.05
_exptl_absorpt_coefficient_mu 0.877
_exptl_absorpt_correction_T_max 1.0000
_exptl_absorpt_correction_T_min 0.8930
_exptl_absorpt_correction_type multi-scan
_exptl_crystal_colour yellow
_exptl_crystal_density_diffrn 1.580
_exptl_crystal_density_method 'not measured'
_exptl_crystal_description plate-shaped
_exptl_crystal_F_000 1370
_exptl_crystal_size_max 0.35
_exptl_crystal_size_mid 0.15
_exptl_crystal_size_min 0.06
_refine_diff_density_max 1.014
_refine_diff_density_min -0.369
_refine_diff_density_rms 0.069
_refine_ls_extinction_method none
_refine_ls_goodness_of_fit_ref 1.040
_refine_ls_hydrogen_treatment mixed
_refine_ls_matrix_type full
_refine_ls_number_parameters 757
_refine_ls_number_reflns 12705
_refine_ls_number_restraints 0
_refine_ls_restrained_S_all 1.040
_refine_ls_R_factor_all 0.0591
_refine_ls_R_factor_gt 0.0459
_refine_ls_shift/su_max 0.001
_refine_ls_shift/su_mean 0.000
_refine_ls_structure_factor_coef Fsqd
_refine_ls_weighting_details 'calc w=1/[\s^2^(Fo^2^)+(0.0689P)^2^+1.6459P] where P=(Fo^2^+2Fc^2^)/3'
_refine_ls_weighting_scheme calc
_refine_ls_wR_factor_gt 0.1193
_refine_ls_wR_factor_ref 0.1299
_reflns_number_gt 10356
_reflns_number_total 12705
_reflns_threshold_expression >2sigma(I)
_cod_data_source_file ic701213g-file003.cif
_cod_data_source_block 1
_cod_depositor_comments
;
The following automatic conversions were performed:

'_exptl_absorpt_correction_type' value 'Multi-scan' changed to
'multi-scan' according to
/usr/data/users/saulius/automatic-downloads/retrospective/ACS/lib/dictionaries/cif_core.dic
dictionary named 'cif_core.dic' version 2.4.2 from 2011-04-26.

Automatic conversion script
Id: cif_fix_values 2281 2013-09-26 08:29:07Z andrius 
;
_cod_original_cell_volume 2811.4(8)
_cod_original_sg_symbol_H-M P-1
_cod_database_code 4339697

loop_
_symmetry_equiv_pos_as_xyz
'x, y, z'
'-x, -y, -z'

loop_
_atom_site_label
_atom_site_type_symbol
_atom_site_fract_x
_atom_site_fract_y
_atom_site_fract_z
_atom_site_U_iso_or_equiv
_atom_site_adp_type
_atom_site_occupancy
_atom_site_symmetry_multiplicity
_atom_site_calc_flag
_atom_site_refinement_flags
Mn1 Mn 0.05327(3) 0.49132(3) 0.34431(2) 0.03135(10) Uani 1 1 d .
Mn2 Mn -0.03136(3) 0.69504(3) 0.48427(2) 0.02950(10) Uani 1 1 d .
Mn3 Mn 0.64788(4) 0.74294(3) 0.15731(3) 0.03841(11) Uani 1 1 d .
P1 P -0.09405(6) 0.73469(5) 0.31549(4) 0.03120(14) Uani 1 1 d .
P2 P 0.15895(5) 0.47249(5) 0.47175(4) 0.02849(14) Uani 1 1 d .
S1 S 0.29353(6) 0.79466(6) 0.10052(5) 0.04376(17) Uani 1 1 d .
S2 S 0.60720(6) 0.42925(6) 0.28279(5) 0.04478(18) Uani 1 1 d .
N1 N 0.03110(18) 0.36177(16) 0.29303(12) 0.0321(4) Uani 1 1 d .
N2 N 0.22092(19) 0.41473(18) 0.24260(13) 0.0362(5) Uani 1 1 d .
N3 N 0.7012(2) 0.61918(19) 0.05982(14) 0.0430(5) Uani 1 1 d .
N4 N 0.8186(2) 0.7419(2) 0.06328(14) 0.0441(6) Uani 1 1 d .
N5 N -0.1343(2) 0.82432(18) 0.58145(14) 0.0404(5) Uani 1 1 d .
N6 N 0.0911(2) 0.76962(18) 0.48717(15) 0.0401(5) Uani 1 1 d .
C1 C -0.0297(2) 0.81651(19) 0.24240(15) 0.0305(5) Uani 1 1 d .
C2 C 0.0900(2) 0.78139(19) 0.20438(15) 0.0321(5) Uani 1 1 d .
H2A H 0.1364 0.7166 0.2165 0.039 Uiso 1 1 calc R
C3 C 0.1411(2) 0.8415(2) 0.14869(15) 0.0342(5) Uani 1 1 d .
C4 C 0.0728(3) 0.9382(2) 0.12931(18) 0.0406(6) Uani 1 1 d .
H4A H 0.1069 0.9780 0.0909 0.049 Uiso 1 1 calc R
C5 C -0.0462(3) 0.9743(2) 0.16797(19) 0.0442(7) Uani 1 1 d .
H5A H -0.0926 1.0392 0.1560 0.053 Uiso 1 1 calc R
C6 C -0.0968(2) 0.9145(2) 0.22438(18) 0.0387(6) Uani 1 1 d .
H6A H -0.1770 0.9401 0.2507 0.046 Uiso 1 1 calc R
C7 C 0.3093(2) 0.4395(2) 0.45875(16) 0.0387(6) Uani 1 1 d .
C8 C 0.3903(2) 0.4509(2) 0.38653(16) 0.0343(5) Uani 1 1 d .
H8A H 0.3662 0.4801 0.3433 0.041 Uiso 1 1 calc R
C9 C 0.5059(2) 0.4197(2) 0.37792(18) 0.0420(6) Uani 1 1 d .
C10 C 0.5425(3) 0.3791(4) 0.4420(3) 0.0908(17) Uani 1 1 d .
H10A H 0.6203 0.3595 0.4366 0.109 Uiso 1 1 calc R
C11 C 0.4624(4) 0.3677(6) 0.5147(3) 0.128(3) Uani 1 1 d .
H11A H 0.4866 0.3390 0.5580 0.154 Uiso 1 1 calc R
C12 C 0.3466(3) 0.3990(4) 0.5227(2) 0.0900(17) Uani 1 1 d .
H12A H 0.2930 0.3928 0.5720 0.108 Uiso 1 1 calc R
C13 C -0.0647(2) 0.3408(2) 0.31457(17) 0.0390(6) Uani 1 1 d .
H13A H -0.1307 0.3829 0.3546 0.047 Uiso 1 1 calc R
C14 C -0.0713(3) 0.2584(2) 0.2798(2) 0.0484(7) Uani 1 1 d .
H14A H -0.1406 0.2469 0.2959 0.058 Uiso 1 1 calc R
C15 C 0.0246(3) 0.1955(2) 0.2226(2) 0.0510(8) Uani 1 1 d .
H15A H 0.0219 0.1390 0.2003 0.061 Uiso 1 1 calc R
C16 C 0.1279(3) 0.2150(2) 0.19660(17) 0.0429(6) Uani 1 1 d .
C17 C 0.2323(3) 0.1557(3) 0.1344(2) 0.0590(9) Uani 1 1 d .
H17A H 0.2345 0.0983 0.1100 0.071 Uiso 1 1 calc R
C18 C 0.3264(3) 0.1807(3) 0.11040(19) 0.0593(9) Uani 1 1 d .
H18A H 0.3927 0.1402 0.0697 0.071 Uiso 1 1 calc R
C19 C 0.3282(3) 0.2681(2) 0.14547(16) 0.0462(7) Uani 1 1 d .
C20 C 0.4234(3) 0.3001(3) 0.1208(2) 0.0613(10) Uani 1 1 d .
H20A H 0.4919 0.2619 0.0806 0.074 Uiso 1 1 calc R
C21 C 0.4156(3) 0.3862(3) 0.1555(2) 0.0631(10) Uani 1 1 d .
H21A H 0.4788 0.4074 0.1394 0.076 Uiso 1 1 calc R
C22 C 0.3117(3) 0.4434(3) 0.21592(18) 0.0476(7) Uani 1 1 d .
H22A H 0.3065 0.5039 0.2380 0.057 Uiso 1 1 calc R
C23 C 0.2273(2) 0.3283(2) 0.20796(15) 0.0343(5) Uani 1 1 d .
C24 C 0.1267(2) 0.30113(19) 0.23368(15) 0.0333(5) Uani 1 1 d .
C25 C 0.6431(3) 0.5612(3) 0.0565(2) 0.0551(8) Uani 1 1 d .
H25A H 0.5693 0.5748 0.0947 0.066 Uiso 1 1 calc R
C26 C 0.6868(4) 0.4806(3) -0.0012(2) 0.0650(10) Uani 1 1 d .
H26A H 0.6431 0.4416 -0.0012 0.078 Uiso 1 1 calc R
C27 C 0.7948(4) 0.4604(3) -0.0574(2) 0.0667(11) Uani 1 1 d .
H27A H 0.8259 0.4063 -0.0958 0.080 Uiso 1 1 calc R
C28 C 0.8596(3) 0.5208(2) -0.05793(18) 0.0520(8) Uani 1 1 d .
C29 C 0.9731(3) 0.5046(3) -0.1151(2) 0.0639(11) Uani 1 1 d .
H29A H 1.0072 0.4516 -0.1546 0.077 Uiso 1 1 calc R
C30 C 1.0311(3) 0.5644(3) -0.1126(2) 0.0644(11) Uani 1 1 d .
H30A H 1.1051 0.5517 -0.1503 0.077 Uiso 1 1 calc R
C31 C 0.9820(3) 0.6472(3) -0.05338(18) 0.0522(8) Uani 1 1 d .
C32 C 1.0375(3) 0.7139(4) -0.0494(2) 0.0668(10) Uani 1 1 d .
H32A H 1.1109 0.7050 -0.0867 0.080 Uiso 1 1 calc R
C33 C 0.9855(3) 0.7907(4) 0.0082(2) 0.0684(10) Uani 1 1 d .
H33A H 1.0220 0.8351 0.0109 0.082 Uiso 1 1 calc R
C34 C 0.8759(3) 0.8021(3) 0.0634(2) 0.0599(9) Uani 1 1 d .
H34A H 0.8407 0.8554 0.1029 0.072 Uiso 1 1 calc R
C35 C 0.8704(3) 0.6650(2) 0.00479(16) 0.0418(6) Uani 1 1 d .
C36 C 0.8083(3) 0.6006(2) 0.00273(16) 0.0407(6) Uani 1 1 d .
C37 C -0.2445(3) 0.8493(3) 0.62789(19) 0.0539(8) Uani 1 1 d .
H37A H -0.2851 0.8095 0.6231 0.065 Uiso 1 1 calc R
C38 C -0.3024(4) 0.9337(3) 0.6842(2) 0.0703(11) Uani 1 1 d .
H38A H -0.3804 0.9502 0.7156 0.084 Uiso 1 1 calc R
C39 C -0.2426(4) 0.9914(3) 0.6922(2) 0.0734(12) Uani 1 1 d .
H39A H -0.2798 1.0474 0.7295 0.088 Uiso 1 1 calc R
C40 C -0.1271(4) 0.9666(2) 0.64511(19) 0.0578(9) Uani 1 1 d .
C41 C -0.0567(5) 1.0221(3) 0.6498(2) 0.0756(14) Uani 1 1 d .
H41A H -0.0901 1.0781 0.6867 0.091 Uiso 1 1 calc R
C42 C 0.0537(5) 0.9961(3) 0.6034(3) 0.0744(13) Uani 1 1 d .
H42A H 0.0954 1.0348 0.6080 0.089 Uiso 1 1 calc R
C43 C 0.1106(4) 0.9092(3) 0.5461(2) 0.0561(9) Uani 1 1 d .
C44 C 0.2261(4) 0.8777(3) 0.4954(3) 0.0705(12) Uani 1 1 d .
H44A H 0.2725 0.9125 0.4984 0.085 Uiso 1 1 calc R
C45 C 0.2719(3) 0.7955(3) 0.4411(3) 0.0682(11) Uani 1 1 d .
H45A H 0.3486 0.7750 0.4063 0.082 Uiso 1 1 calc R
C46 C 0.2014(3) 0.7432(3) 0.4388(2) 0.0528(8) Uani 1 1 d .
H46A H 0.2329 0.6874 0.4019 0.063 Uiso 1 1 calc R
C47 C 0.0448(3) 0.8523(2) 0.53987(17) 0.0419(6) Uani 1 1 d .
C48 C -0.0752(3) 0.8821(2) 0.58985(16) 0.0419(7) Uani 1 1 d .
O1 O -0.0117(2) 0.62366(15) 0.28825(12) 0.0475(5) Uani 1 1 d .
O2 O -0.09844(17) 0.76517(15) 0.39693(11) 0.0404(4) Uani 1 1 d .
O3 O -0.21395(18) 0.75878(17) 0.31282(13) 0.0470(5) Uani 1 1 d .
O4 O 0.3277(2) 0.8835(2) 0.0974(2) 0.0771(8) Uani 1 1 d .
O5 O 0.3418(2) 0.7127(2) 0.1478(2) 0.0853(10) Uani 1 1 d .
O6 O 0.3160(2) 0.7581(3) 0.02117(17) 0.0853(9) Uani 1 1 d .
O7 O 0.14507(16) 0.37805(14) 0.44654(12) 0.0408(4) Uani 1 1 d .
O8 O 0.12168(15) 0.56052(14) 0.41555(11) 0.0361(4) Uani 1 1 d .
O9 O 0.09182(18) 0.5074(2) 0.55883(12) 0.0534(6) Uani 1 1 d .
O10 O 0.6882(2) 0.4633(2) 0.29929(16) 0.0612(6) Uani 1 1 d .
O11 O 0.5394(2) 0.5039(2) 0.23956(15) 0.0654(7) Uani 1 1 d .
O12 O 0.6623(3) 0.3251(2) 0.24635(19) 0.0844(9) Uani 1 1 d .
O1W O 0.6451(2) 0.86013(17) 0.23236(15) 0.0557(6) Uani 1 1 d .
O2W O 0.73365(19) 0.63671(16) 0.23443(13) 0.0485(5) Uani 1 1 d .
O3W O 0.5362(2) 0.8696(2) 0.10708(17) 0.0644(7) Uani 1 1 d .
O4W O 0.4899(2) 0.7116(2) 0.22724(15) 0.0604(6) Uani 1 1 d .
O5W O 0.7402(3) 1.1864(3) 0.1201(2) 0.0954(10) Uani 1 1 d .
O6W O 0.6236(3) 1.0181(2) 0.0529(2) 0.1007(11) Uani 1 1 d .
O7W O 0.6146(4) 1.0680(3) 0.2101(4) 0.158(2) Uani 1 1 d .
O8W O 0.3279(9) 1.0683(10) 0.5362(8) 0.142(4) Uani 0.50 1 d P
O8W' O 0.3531(9) 1.1385(11) 0.5314(8) 0.153(5) Uani 0.50 1 d P
O9W O 0.5076(11) 1.1804(9) 0.3329(11) 0.214(7) Uani 0.50 1 d P
O9W' O 0.5501(15) 1.0908(14) 0.4215(11) 0.270(10) Uani 0.50 1 d P

loop_
_atom_site_aniso_label
_atom_site_aniso_U_11
_atom_site_aniso_U_22
_atom_site_aniso_U_33
_atom_site_aniso_U_23
_atom_site_aniso_U_13
_atom_site_aniso_U_12
Mn1 0.0332(2) 0.0306(2) 0.02869(18) -0.00633(15) -0.00496(15) -0.01353(16)
Mn2 0.03134(19) 0.0297(2) 0.02941(18) -0.00377(14) -0.01033(15) -0.01223(15)
Mn3 0.0401(2) 0.0405(2) 0.0380(2) -0.00233(17) -0.01542(17) -0.01570(18)
P1 0.0367(3) 0.0313(3) 0.0322(3) 0.0029(3) -0.0166(3) -0.0156(3)
P2 0.0230(3) 0.0324(3) 0.0289(3) -0.0040(2) -0.0057(2) -0.0106(2)
S1 0.0335(3) 0.0466(4) 0.0513(4) -0.0031(3) -0.0094(3) -0.0184(3)
S2 0.0331(3) 0.0538(4) 0.0482(4) 0.0036(3) -0.0077(3) -0.0232(3)
N1 0.0337(11) 0.0302(11) 0.0309(10) -0.0047(8) -0.0103(8) -0.0095(9)
N2 0.0356(11) 0.0437(13) 0.0293(10) -0.0004(9) -0.0107(9) -0.0144(10)
N3 0.0570(15) 0.0425(13) 0.0362(12) 0.0023(10) -0.0189(11) -0.0228(12)
N4 0.0473(14) 0.0492(14) 0.0409(12) 0.0015(11) -0.0181(11) -0.0206(12)
N5 0.0495(14) 0.0329(12) 0.0359(11) -0.0051(9) -0.0148(10) -0.0103(10)
N6 0.0440(13) 0.0340(12) 0.0504(13) 0.0038(10) -0.0231(11) -0.0172(10)
C1 0.0339(12) 0.0308(12) 0.0325(12) -0.0008(10) -0.0147(10) -0.0142(10)
C2 0.0361(13) 0.0280(12) 0.0352(12) 0.0001(10) -0.0171(10) -0.0102(10)
C3 0.0353(13) 0.0364(13) 0.0344(12) -0.0031(10) -0.0128(10) -0.0151(11)
C4 0.0471(15) 0.0358(14) 0.0474(15) 0.0095(12) -0.0198(13) -0.0229(12)
C5 0.0434(15) 0.0315(14) 0.0631(18) 0.0099(13) -0.0265(14) -0.0140(12)
C6 0.0334(13) 0.0341(14) 0.0511(15) 0.0015(12) -0.0198(12) -0.0102(11)
C7 0.0294(12) 0.0487(16) 0.0365(13) 0.0073(12) -0.0105(10) -0.0148(12)
C8 0.0304(12) 0.0380(14) 0.0353(13) 0.0045(10) -0.0126(10) -0.0132(11)
C9 0.0303(13) 0.0496(16) 0.0471(15) 0.0120(13) -0.0135(11) -0.0181(12)
C10 0.0358(18) 0.157(5) 0.077(3) 0.050(3) -0.0305(18) -0.034(2)
C11 0.056(2) 0.252(8) 0.080(3) 0.088(4) -0.045(2) -0.060(4)
C12 0.0437(19) 0.170(5) 0.052(2) 0.049(3) -0.0222(16) -0.041(2)
C13 0.0381(14) 0.0411(15) 0.0416(14) 0.0029(12) -0.0160(11) -0.0169(12)
C14 0.0551(18) 0.0466(17) 0.0576(18) 0.0071(14) -0.0276(15) -0.0271(15)
C15 0.072(2) 0.0352(15) 0.0599(19) -0.0025(13) -0.0359(17) -0.0212(15)
C16 0.0568(18) 0.0290(13) 0.0424(14) -0.0040(11) -0.0238(13) -0.0078(12)
C17 0.075(2) 0.0382(16) 0.0512(18) -0.0203(14) -0.0238(17) -0.0004(16)
C18 0.058(2) 0.0491(18) 0.0417(16) -0.0188(14) -0.0092(15) 0.0081(16)
C19 0.0391(15) 0.0501(17) 0.0317(13) -0.0046(12) -0.0084(11) 0.0003(13)
C20 0.0367(16) 0.081(3) 0.0429(16) -0.0035(17) -0.0011(13) -0.0069(16)
C21 0.0388(17) 0.093(3) 0.0521(19) 0.0087(19) -0.0078(14) -0.0277(18)
C22 0.0472(16) 0.063(2) 0.0394(15) 0.0045(14) -0.0145(13) -0.0286(15)
C23 0.0346(13) 0.0355(13) 0.0266(11) -0.0030(10) -0.0112(10) -0.0045(11)
C24 0.0394(13) 0.0279(12) 0.0304(12) -0.0014(10) -0.0149(10) -0.0069(10)
C25 0.079(2) 0.0526(19) 0.0479(17) 0.0029(14) -0.0275(16) -0.0339(18)
C26 0.100(3) 0.051(2) 0.063(2) 0.0017(17) -0.040(2) -0.036(2)
C27 0.109(3) 0.0374(17) 0.056(2) -0.0062(15) -0.045(2) -0.0121(19)
C28 0.071(2) 0.0382(16) 0.0376(14) -0.0021(12) -0.0272(15) -0.0012(15)
C29 0.070(2) 0.053(2) 0.0409(17) -0.0077(15) -0.0209(16) 0.0107(18)
C30 0.053(2) 0.069(2) 0.0382(16) 0.0053(16) -0.0109(14) 0.0066(18)
C31 0.0431(16) 0.061(2) 0.0403(15) 0.0096(14) -0.0164(13) -0.0058(15)
C32 0.0440(18) 0.096(3) 0.057(2) 0.017(2) -0.0168(16) -0.0257(19)
C33 0.059(2) 0.097(3) 0.066(2) 0.016(2) -0.0231(18) -0.048(2)
C34 0.065(2) 0.070(2) 0.059(2) -0.0015(17) -0.0257(17) -0.0355(19)
C35 0.0426(15) 0.0455(16) 0.0346(13) 0.0051(12) -0.0190(12) -0.0088(13)
C36 0.0518(16) 0.0354(14) 0.0324(13) 0.0017(11) -0.0209(12) -0.0075(12)
C37 0.0489(18) 0.0506(18) 0.0475(17) -0.0071(14) -0.0093(14) -0.0075(14)
C38 0.069(2) 0.060(2) 0.0478(19) -0.0103(17) -0.0035(17) 0.0001(19)
C39 0.111(3) 0.0411(19) 0.0441(18) -0.0119(15) -0.021(2) -0.004(2)
C40 0.105(3) 0.0311(15) 0.0390(15) -0.0008(12) -0.0335(18) -0.0184(17)
C41 0.154(5) 0.0436(19) 0.054(2) 0.0010(16) -0.057(3) -0.042(2)
C42 0.143(4) 0.060(2) 0.063(2) 0.0147(19) -0.060(3) -0.062(3)
C43 0.092(3) 0.0477(18) 0.064(2) 0.0223(16) -0.055(2) -0.0429(19)
C44 0.086(3) 0.074(3) 0.097(3) 0.034(2) -0.062(3) -0.058(2)
C45 0.054(2) 0.066(2) 0.101(3) 0.025(2) -0.039(2) -0.0321(18)
C46 0.0426(16) 0.0440(17) 0.077(2) 0.0072(16) -0.0244(16) -0.0185(14)
C47 0.0664(19) 0.0324(14) 0.0447(15) 0.0116(12) -0.0361(14) -0.0240(13)
C48 0.071(2) 0.0295(13) 0.0339(13) 0.0035(11) -0.0293(13) -0.0178(13)
O1 0.0649(14) 0.0305(10) 0.0436(11) 0.0014(8) -0.0159(10) -0.0165(9)
O2 0.0505(11) 0.0409(10) 0.0345(9) 0.0002(8) -0.0209(8) -0.0157(9)
O3 0.0450(11) 0.0584(13) 0.0528(12) 0.0159(10) -0.0268(10) -0.0295(10)
O4 0.0512(14) 0.0640(16) 0.124(2) -0.0071(16) -0.0218(15) -0.0347(13)
O5 0.0416(13) 0.085(2) 0.118(2) 0.0389(18) -0.0294(15) -0.0178(13)
O6 0.0599(16) 0.121(3) 0.0622(16) -0.0312(16) 0.0030(13) -0.0334(17)
O7 0.0388(10) 0.0337(10) 0.0460(10) -0.0074(8) -0.0039(8) -0.0169(8)
O8 0.0299(9) 0.0332(9) 0.0459(10) 0.0035(8) -0.0140(8) -0.0122(7)
O9 0.0392(11) 0.0879(17) 0.0343(10) -0.0210(10) 0.0021(8) -0.0325(11)
O10 0.0446(12) 0.0790(17) 0.0738(16) 0.0144(13) -0.0197(11) -0.0407(12)
O11 0.0561(14) 0.0915(19) 0.0588(14) 0.0316(13) -0.0228(11) -0.0425(14)
O12 0.0767(19) 0.0752(19) 0.085(2) -0.0293(15) -0.0050(15) -0.0244(15)
O1W 0.0656(14) 0.0445(12) 0.0676(14) -0.0073(10) -0.0398(12) -0.0133(11)
O2W 0.0566(13) 0.0462(12) 0.0544(12) 0.0059(10) -0.0303(10) -0.0218(10)
O3W 0.0635(15) 0.0624(15) 0.0878(18) 0.0265(13) -0.0463(14) -0.0319(13)
O4W 0.0485(13) 0.0739(16) 0.0595(14) 0.0037(12) -0.0141(11) -0.0277(12)
O5W 0.102(2) 0.075(2) 0.103(2) -0.0072(17) -0.047(2) -0.0133(18)
O6W 0.109(3) 0.071(2) 0.122(3) 0.0277(19) -0.032(2) -0.0464(19)
O7W 0.162(4) 0.066(2) 0.305(7) 0.038(3) -0.149(5) -0.050(3)
O8W 0.079(6) 0.154(10) 0.156(9) -0.055(8) -0.016(6) -0.009(6)
O8W' 0.071(6) 0.179(12) 0.176(10) -0.060(10) -0.033(6) -0.005(7)
O9W 0.166(10) 0.126(8) 0.322(18) -0.101(10) 0.014(11) -0.087(8)
O9W' 0.219(15) 0.228(16) 0.29(2) -0.102(15) 0.084(14) -0.134(14)

loop_
_atom_type_symbol
_atom_type_description
_atom_type_scat_dispersion_real
_atom_type_scat_dispersion_imag
_atom_type_scat_source
C C 0.0033 0.0016 'International Tables Vol C Tables 4.2.6.8 and 6.1.1.4'
H H 0.0000 0.0000 'International Tables Vol C Tables 4.2.6.8 and 6.1.1.4'
N N 0.0061 0.0033 'International Tables Vol C Tables 4.2.6.8 and 6.1.1.4'
O O 0.0106 0.0060 'International Tables Vol C Tables 4.2.6.8 and 6.1.1.4'
P P 0.1023 0.0942 'International Tables Vol C Tables 4.2.6.8 and 6.1.1.4'
S S 0.1246 0.1234 'International Tables Vol C Tables 4.2.6.8 and 6.1.1.4'
Mn Mn 0.3368 0.7283 'International Tables Vol C Tables 4.2.6.8 and 6.1.1.4'

loop_
_geom_angle_atom_site_label_1
_geom_angle_atom_site_label_2
_geom_angle_atom_site_label_3
_geom_angle
_geom_angle_site_symmetry_1
_geom_angle_site_symmetry_3
O1 Mn1 O9 102.26(10) . 2_566
O1 Mn1 O8 96.53(8) . .
O9 Mn1 O8 94.72(8) 2_566 .
O1 Mn1 N2 97.99(8) . .
O9 Mn1 N2 154.36(9) 2_566 .
O8 Mn1 N2 98.45(8) . .
O1 Mn1 N1 107.40(8) . .
O9 Mn1 N1 85.06(8) 2_566 .
O8 Mn1 N1 155.58(7) . .
N2 Mn1 N1 73.91(8) . .
O2 Mn2 O7 104.13(8) . 2_566
O2 Mn2 O8 101.58(7) . .
O7 Mn2 O8 101.66(7) 2_566 .
O2 Mn2 N6 106.89(8) . .
O7 Mn2 N6 144.62(9) 2_566 .
O8 Mn2 N6 88.45(8) . .
O2 Mn2 N5 99.06(8) . .
O7 Mn2 N5 85.43(8) 2_566 .
O8 Mn2 N5 155.72(8) . .
N6 Mn2 N5 73.35(9) . .
O3W Mn3 O2W 166.47(10) . .
O3W Mn3 O1W 87.68(9) . .
O2W Mn3 O1W 82.18(8) . .
O3W Mn3 O4W 85.86(10) . .
O2W Mn3 O4W 87.82(9) . .
O1W Mn3 O4W 103.48(10) . .
O3W Mn3 N4 95.84(10) . .
O2W Mn3 N4 93.34(9) . .
O1W Mn3 N4 91.41(10) . .
O4W Mn3 N4 165.08(10) . .
O3W Mn3 N3 96.41(10) . .
O2W Mn3 N3 95.75(9) . .
O1W Mn3 N3 164.29(10) . .
O4W Mn3 N3 91.96(10) . .
N4 Mn3 N3 73.12(9) . .
O3 P1 O1 113.46(13) . .
O3 P1 O2 112.05(12) . .
O1 P1 O2 112.50(12) . .
O3 P1 C1 107.29(11) . .
O1 P1 C1 105.09(12) . .
O2 P1 C1 105.75(11) . .
O9 P2 O7 114.32(12) . .
O9 P2 O8 110.87(13) . .
O7 P2 O8 106.96(11) . .
O9 P2 C7 106.03(13) . .
O7 P2 C7 108.55(13) . .
O8 P2 C7 110.08(11) . .
O5 S1 O6 112.2(2) . .
O5 S1 O4 113.28(19) . .
O6 S1 O4 111.5(2) . .
O5 S1 C3 106.94(15) . .
O6 S1 C3 106.27(15) . .
O4 S1 C3 106.01(14) . .
O11 S2 O12 113.23(19) . .
O11 S2 O10 113.34(15) . .
O12 S2 O10 112.19(18) . .
O11 S2 C9 105.68(14) . .
O12 S2 C9 105.24(17) . .
O10 S2 C9 106.33(15) . .
C13 N1 C24 118.4(2) . .
C13 N1 Mn1 126.47(18) . .
C24 N1 Mn1 115.16(17) . .
C22 N2 C23 118.6(2) . .
C22 N2 Mn1 126.8(2) . .
C23 N2 Mn1 114.56(17) . .
C25 N3 C36 118.1(3) . .
C25 N3 Mn3 127.2(2) . .
C36 N3 Mn3 114.56(19) . .
C34 N4 C35 117.4(3) . .
C34 N4 Mn3 127.1(2) . .
C35 N4 Mn3 115.3(2) . .
C37 N5 C48 118.4(3) . .
C37 N5 Mn2 126.3(2) . .
C48 N5 Mn2 115.24(19) . .
C46 N6 C47 118.4(3) . .
C46 N6 Mn2 125.4(2) . .
C47 N6 Mn2 116.02(19) . .
C2 C1 C6 118.4(2) . .
C2 C1 P1 119.49(19) . .
C6 C1 P1 122.1(2) . .
C3 C2 C1 120.8(2) . .
C2 C3 C4 120.4(2) . .
C2 C3 S1 119.9(2) . .
C4 C3 S1 119.7(2) . .
C5 C4 C3 119.1(3) . .
C4 C5 C6 120.3(3) . .
C5 C6 C1 121.0(3) . .
C12 C7 C8 118.4(3) . .
C12 C7 P2 118.7(2) . .
C8 C7 P2 122.9(2) . .
C9 C8 C7 121.0(2) . .
C8 C9 C10 120.2(3) . .
C8 C9 S2 119.2(2) . .
C10 C9 S2 120.5(2) . .
C9 C10 C11 119.4(3) . .
C12 C11 C10 119.9(3) . .
C7 C12 C11 121.0(3) . .
N1 C13 C14 122.9(3) . .
C15 C14 C13 119.1(3) . .
C14 C15 C16 120.4(3) . .
C15 C16 C24 117.0(3) . .
C15 C16 C17 124.6(3) . .
C24 C16 C17 118.4(3) . .
C18 C17 C16 121.6(3) . .
C17 C18 C19 121.8(3) . .
C20 C19 C23 117.2(3) . .
C20 C19 C18 124.2(3) . .
C23 C19 C18 118.5(3) . .
C21 C20 C19 120.1(3) . .
C20 C21 C22 119.5(3) . .
N2 C22 C21 122.5(3) . .
N2 C23 C19 122.1(3) . .
N2 C23 C24 118.3(2) . .
C19 C23 C24 119.5(3) . .
N1 C24 C16 122.1(3) . .
N1 C24 C23 117.7(2) . .
C16 C24 C23 120.1(2) . .
N3 C25 C26 123.5(4) . .
C27 C26 C25 118.6(4) . .
C26 C27 C28 120.4(3) . .
C27 C28 C36 117.0(3) . .
C27 C28 C29 123.6(3) . .
C36 C28 C29 119.4(3) . .
C30 C29 C28 121.1(3) . .
C29 C30 C31 121.5(3) . .
C32 C31 C35 117.1(3) . .
C32 C31 C30 123.9(3) . .
C35 C31 C30 119.0(4) . .
C33 C32 C31 120.5(3) . .
C32 C33 C34 118.6(4) . .
N4 C34 C33 124.1(4) . .
N4 C35 C31 122.3(3) . .
N4 C35 C36 118.1(3) . .
C31 C35 C36 119.6(3) . .
N3 C36 C28 122.4(3) . .
N3 C36 C35 118.3(3) . .
C28 C36 C35 119.3(3) . .
N5 C37 C38 122.2(4) . .
C39 C38 C37 119.1(4) . .
C38 C39 C40 120.1(3) . .
C39 C40 C48 117.8(4) . .
C39 C40 C41 124.1(4) . .
C48 C40 C41 118.1(4) . .
C42 C41 C40 122.3(4) . .
C41 C42 C43 121.4(4) . .
C44 C43 C47 117.4(3) . .
C44 C43 C42 124.5(4) . .
C47 C43 C42 118.2(4) . .
C45 C44 C43 120.3(3) . .
C44 C45 C46 118.9(4) . .
N6 C46 C45 122.9(4) . .
N6 C47 C43 122.2(3) . .
N6 C47 C48 117.9(2) . .
C43 C47 C48 119.9(3) . .
N5 C48 C40 122.4(3) . .
N5 C48 C47 117.4(2) . .
C40 C48 C47 120.2(3) . .
P1 O1 Mn1 135.39(13) . .
P1 O2 Mn2 137.51(12) . .
P2 O7 Mn2 126.99(11) . 2_566
P2 O8 Mn2 111.33(10) . .
P2 O8 Mn1 102.94(9) . .
Mn2 O8 Mn1 104.44(7) . .
P2 O9 Mn1 143.59(13) . 2_566

loop_
_geom_bond_atom_site_label_1
_geom_bond_atom_site_label_2
_geom_bond_distance
_geom_bond_site_symmetry_2
Mn1 O1 2.033(2) .
Mn1 O9 2.067(2) 2_566
Mn1 O8 2.2480(19) .
Mn1 N2 2.250(2) .
Mn1 N1 2.250(2) .
Mn2 O2 2.0359(19) .
Mn2 O7 2.0949(19) 2_566
Mn2 O8 2.2159(18) .
Mn2 N6 2.245(2) .
Mn2 N5 2.269(2) .
Mn3 O3W 2.169(2) .
Mn3 O2W 2.179(2) .
Mn3 O1W 2.185(2) .
Mn3 O4W 2.199(2) .
Mn3 N4 2.277(3) .
Mn3 N3 2.291(2) .
P1 O3 1.510(2) .
P1 O1 1.515(2) .
P1 O2 1.5206(19) .
P1 C1 1.828(3) .
P2 O9 1.503(2) .
P2 O7 1.520(2) .
P2 O8 1.5393(19) .
P2 C7 1.796(3) .
S1 O5 1.427(3) .
S1 O6 1.435(3) .
S1 O4 1.455(3) .
S1 C3 1.765(3) .
S2 O11 1.444(2) .
S2 O12 1.446(3) .
S2 O10 1.447(2) .
S2 C9 1.773(3) .
N1 C13 1.323(3) .
N1 C24 1.358(3) .
N2 C22 1.322(4) .
N2 C23 1.363(4) .
N3 C25 1.322(4) .
N3 C36 1.363(4) .
N4 C34 1.325(4) .
N4 C35 1.359(4) .
N5 C37 1.321(4) .
N5 C48 1.363(4) .
N6 C46 1.330(4) .
N6 C47 1.358(4) .
C1 C2 1.386(4) .
C1 C6 1.391(4) .
C2 C3 1.384(4) .
C3 C4 1.393(4) .
C4 C5 1.381(4) .
C5 C6 1.384(4) .
C7 C12 1.379(4) .
C7 C8 1.388(4) .
C8 C9 1.376(4) .
C9 C10 1.377(5) .
C10 C11 1.388(6) .
C11 C12 1.381(5) .
C13 C14 1.396(4) .
C14 C15 1.351(5) .
C15 C16 1.401(5) .
C16 C24 1.413(4) .
C16 C17 1.429(4) .
C17 C18 1.331(6) .
C18 C19 1.430(5) .
C19 C20 1.402(5) .
C19 C23 1.413(4) .
C20 C21 1.352(6) .
C21 C22 1.403(5) .
C23 C24 1.426(4) .
C25 C26 1.398(5) .
C26 C27 1.363(6) .
C27 C28 1.405(6) .
C28 C36 1.413(4) .
C28 C29 1.428(5) .
C29 C30 1.340(6) .
C30 C31 1.427(5) .
C31 C32 1.402(6) .
C31 C35 1.414(4) .
C32 C33 1.348(6) .
C33 C34 1.391(5) .
C35 C36 1.435(4) .
C37 C38 1.403(5) .
C38 C39 1.368(6) .
C39 C40 1.381(6) .
C40 C48 1.397(4) .
C40 C41 1.441(6) .
C41 C42 1.322(7) .
C42 C43 1.438(6) .
C43 C44 1.390(6) .
C43 C47 1.415(4) .
C44 C45 1.372(6) .
C45 C46 1.393(5) .
C47 C48 1.433(5) .
O7 Mn2 2.0949(19) 2_566
O9 Mn1 2.067(2) 2_566
O8W O8W' 1.130(14) .
